data_7201740
loop_
_publ_author_name
'Liu, Ying-Ying'
'Ma, Jian-Fang'
'Yang, Jin'
'Ma, Ji-Cheng'
'Ping, Guang-Ju'

_publ_section_title
;
 Structures of metal-organic networks based on flexible
 1,1&#x2032;-(1,4-butanediyl)bis(imidazole-2-phenyl) ligand
;
_journal_issue 5
_journal_name_full CrystEngComm
_journal_page_first 565
_journal_paper_doi 10.1039/b714399k
_journal_volume 10
_journal_year 2008
_chemical_formula_moiety 'C30 H26 Cd N4 O4'
_chemical_formula_sum 'C30 H26 Cd N4 O4'
_chemical_formula_weight 618.95
_chemical_name_systematic
;
?
;
_space_group_IT_number 19
_symmetry_cell_setting orthorhombic
_symmetry_space_group_name_Hall 'P 2ac 2ab'
_symmetry_space_group_name_H-M 'P 21 21 21'
_atom_sites_solution_hydrogens geom
_atom_sites_solution_primary direct
_atom_sites_solution_secondary difmap
_audit_creation_method SHELXL-97
_cell_angle_alpha 90.00
_cell_angle_beta 90.00
_cell_angle_gamma 90.00
_cell_formula_units_Z 4
_cell_length_a 10.3356(3)
_cell_length_b 15.3573(3)
_cell_length_c 17.2719(6)
_cell_measurement_reflns_used 4111
_cell_measurement_temperature 293(2)
_cell_measurement_theta_max 28.3
_cell_measurement_theta_min 2.3
_cell_volume 2741.52(14)
_computing_cell_refinement 'SAINT (Bruker, 1999)'
_computing_data_collection 'SMART (Bruker, 1997)'
_computing_data_reduction SAINT
_computing_molecular_graphics 'SHELXTL-PLUS (Sheldrick, 1990)'
_computing_publication_material SHELXL-97
_computing_structure_refinement 'SHELXL-97 (Sheldrick, 1997)'
_computing_structure_solution 'SHELXS-97(Sheldrick, 1997)'
_diffrn_ambient_temperature 293(2)
_diffrn_measured_fraction_theta_full 0.994
_diffrn_measured_fraction_theta_max 0.988
_diffrn_measurement_device_type 'Bruker APEX CCD area-detector'
_diffrn_measurement_method '\w scans'
_diffrn_radiation_monochromator graphite
_diffrn_radiation_source 'fine-focus sealed tube'
_diffrn_radiation_type MoK\a
_diffrn_radiation_wavelength 0.71069
_diffrn_reflns_av_R_equivalents 0.0443
_diffrn_reflns_av_sigmaI/netI 0.0615
_diffrn_reflns_limit_h_max 13
_diffrn_reflns_limit_h_min -13
_diffrn_reflns_limit_k_max 20
_diffrn_reflns_limit_k_min -13
_diffrn_reflns_limit_l_max 22
_diffrn_reflns_limit_l_min -20
_diffrn_reflns_number 17182
_diffrn_reflns_theta_full 25.00
_diffrn_reflns_theta_max 28.28
_diffrn_reflns_theta_min 2.30
_diffrn_standards_interval_time 0
_diffrn_standards_number 0
_exptl_absorpt_coefficient_mu 0.839
_exptl_absorpt_correction_T_max 0.87
_exptl_absorpt_correction_T_min 0.81
_exptl_absorpt_correction_type multi-scan
_exptl_absorpt_process_details 'SADABS(Sheldrick, 1996)'
_exptl_crystal_colour colorless
_exptl_crystal_density_diffrn 1.500
_exptl_crystal_density_method 'not measured'
_exptl_crystal_description block
_exptl_crystal_F_000 1256
_exptl_crystal_size_max 0.30
_exptl_crystal_size_mid 0.15
_exptl_crystal_size_min 0.12
_refine_diff_density_max 0.091
_refine_diff_density_min -0.257
_refine_diff_density_rms 0.061
_refine_ls_abs_structure_details 'Flack H D (1983), Acta Cryst. A39, 876-881'
_refine_ls_abs_structure_Flack -0.01(3)
_refine_ls_extinction_coef 0.0023(4)
_refine_ls_extinction_expression Fc^*^=kFc[1+0.001xFc^2^\l^3^/sin(2\q)]^-1/4^
_refine_ls_extinction_method SHELXL
_refine_ls_goodness_of_fit_ref 0.933
_refine_ls_hydrogen_treatment constr
_refine_ls_matrix_type full
_refine_ls_number_parameters 353
_refine_ls_number_reflns 6600
_refine_ls_number_restraints 1
_refine_ls_restrained_S_all 0.939
_refine_ls_R_factor_all 0.0826
_refine_ls_R_factor_gt 0.0428
_refine_ls_shift/su_max 0.001
_refine_ls_shift/su_mean <0.001
_refine_ls_structure_factor_coef Fsqd
_refine_ls_weighting_details 'calc w=1/[\s^2^(Fo^2^)+(0.0507P)^2^] where P=(Fo^2^+2Fc^2^)/3'
_refine_ls_weighting_scheme calc
_refine_ls_wR_factor_gt 0.0914
_refine_ls_wR_factor_ref 0.1076
_reflns_number_gt 4086
_reflns_number_total 6600
_reflns_threshold_expression >2\s(I)
_cod_data_source_file b714399k.txt
_cod_data_source_block 3
_cod_original_sg_symbol_H-M P212121
_cod_database_code 7201740

loop_
_symmetry_equiv_pos_as_xyz
'x, y, z'
'-x+1/2, -y, z+1/2'
'x+1/2, -y+1/2, -z'
'-x, y+1/2, -z+1/2'

loop_
_atom_site_label
_atom_site_type_symbol
_atom_site_fract_x
_atom_site_fract_y
_atom_site_fract_z
_atom_site_U_iso_or_equiv
_atom_site_adp_type
_atom_site_occupancy
_atom_site_symmetry_multiplicity
_atom_site_calc_flag
_atom_site_refinement_flags
_atom_site_disorder_assembly
_atom_site_disorder_group
Cd1 Cd 0.69187(3) 0.93430(2) 0.20665(2) 0.06195(14) Uani 1 1 d . . .
C1 C 0.4543(5) 0.8659(3) 0.3145(4) 0.0685(15) Uani 1 1 d . . .
C2 C 0.5229(7) 0.7614(4) 0.2408(5) 0.113(3) Uani 1 1 d . . .
H2 H 0.5680 0.7311 0.2028 0.135 Uiso 1 1 calc R . .
C3 C 0.4328(6) 0.7259(4) 0.2904(5) 0.111(3) Uani 1 1 d . . .
H3 H 0.4059 0.6681 0.2919 0.133 Uiso 1 1 calc R . .
C4 C 0.4298(4) 0.9505(3) 0.3517(3) 0.0548(12) Uani 1 1 d D . .
C5 C 0.4864(7) 0.9733(4) 0.4179(4) 0.096(2) Uani 1 1 d . . .
H5 H 0.5465 0.9358 0.4401 0.116 Uiso 1 1 calc R . .
C6 C 0.4594(8) 1.0489(5) 0.4535(4) 0.106(2) Uani 1 1 d . . .
H6 H 0.5044 1.0644 0.4980 0.127 Uiso 1 1 calc R . .
C7 C 0.3663(7) 1.1032(4) 0.4248(5) 0.096(2) Uani 1 1 d . . .
H7 H 0.3436 1.1538 0.4511 0.115 Uiso 1 1 calc R . .
C8 C 0.3079(8) 1.0819(4) 0.3575(5) 0.108(2) Uani 1 1 d . . .
H8 H 0.2453 1.1187 0.3369 0.130 Uiso 1 1 calc R . .
C9 C 0.3397(6) 1.0068(4) 0.3192(4) 0.095(2) Uani 1 1 d D . .
H9 H 0.3014 0.9937 0.2719 0.114 Uiso 1 1 calc R . .
C10 C 0.5109(5) 1.0289(4) 0.0656(4) 0.0719(15) Uani 1 1 d . . .
C11 C 0.7187(5) 1.0447(3) 0.0559(4) 0.0736(15) Uani 1 1 d . . .
H11 H 0.8065 1.0425 0.0673 0.088 Uiso 1 1 calc R . .
C12 C 0.6676(6) 1.0796(3) -0.0088(4) 0.0785(16) Uani 1 1 d . . .
H12 H 0.7123 1.1052 -0.0496 0.094 Uiso 1 1 calc R . .
C13 C 0.3798(5) 1.0032(4) 0.0937(4) 0.0748(17) Uani 1 1 d . . .
C14 C 0.3494(6) 0.9169(5) 0.1107(4) 0.090(2) Uani 1 1 d . . .
H14 H 0.4117 0.8742 0.1029 0.108 Uiso 1 1 calc R . .
C15 C 0.2313(6) 0.8933(6) 0.1385(4) 0.106(3) Uani 1 1 d . . .
H15 H 0.2121 0.8352 0.1480 0.127 Uiso 1 1 calc R . .
C16 C 0.1410(7) 0.9573(7) 0.1520(4) 0.114(3) Uani 1 1 d . . .
H16 H 0.0605 0.9421 0.1720 0.137 Uiso 1 1 calc R . .
C17 C 0.1675(7) 1.0420(7) 0.1368(4) 0.110(3) Uani 1 1 d . . .
H17 H 0.1048 1.0843 0.1459 0.132 Uiso 1 1 calc R . .
C18 C 0.2878(6) 1.0663(6) 0.1076(4) 0.101(2) Uani 1 1 d . . .
H18 H 0.3058 1.1245 0.0975 0.121 Uiso 1 1 calc R . .
C19 C 0.2933(7) 0.7876(4) 0.3978(4) 0.0903(19) Uani 1 1 d . . .
H19A H 0.3005 0.8378 0.4316 0.108 Uiso 1 1 calc R . .
H19B H 0.3075 0.7357 0.4286 0.108 Uiso 1 1 calc R . .
C20 C 0.1625(6) 0.7849(5) 0.3635(5) 0.110(3) Uani 1 1 d . . .
H20A H 0.1456 0.7272 0.3431 0.132 Uiso 1 1 calc R . .
H20B H 0.1569 0.8262 0.3212 0.132 Uiso 1 1 calc R . .
C21 C 0.0620(7) 0.8073(5) 0.4254(5) 0.114(3) Uani 1 1 d . . .
H21A H 0.0849 0.7794 0.4738 0.137 Uiso 1 1 calc R . .
H21B H -0.0223 0.7859 0.4096 0.137 Uiso 1 1 calc R . .
C22 C 0.0561(7) 0.9073(4) 0.4369(4) 0.096(2) Uani 1 1 d . . .
H22A H 0.1411 0.9288 0.4511 0.116 Uiso 1 1 calc R . .
H22B H 0.0310 0.9350 0.3887 0.116 Uiso 1 1 calc R . .
C23 C 0.9570(4) 0.7396(3) 0.1388(3) 0.0473(10) Uani 1 1 d . . .
C24 C 1.0186(4) 0.6819(3) 0.1891(3) 0.0521(11) Uani 1 1 d . . .
H24 H 0.9964 0.6814 0.2413 0.062 Uiso 1 1 calc R . .
C25 C 1.1126(4) 0.6253(3) 0.1619(3) 0.0518(11) Uani 1 1 d . . .
C26 C 1.1467(5) 0.6281(3) 0.0859(3) 0.0585(12) Uani 1 1 d . . .
H26 H 1.2131 0.5923 0.0684 0.070 Uiso 1 1 calc R . .
C27 C 1.0856(5) 0.6824(3) 0.0341(3) 0.0678(14) Uani 1 1 d . . .
H27 H 1.1079 0.6817 -0.0181 0.081 Uiso 1 1 calc R . .
C28 C 0.9899(5) 0.7386(3) 0.0612(3) 0.0598(13) Uani 1 1 d . . .
H28 H 0.9478 0.7757 0.0269 0.072 Uiso 1 1 calc R . .
C29 C 0.8613(5) 0.8036(3) 0.1688(3) 0.0560(12) Uani 1 1 d . . .
C30 C 1.1762(4) 0.5613(3) 0.2163(3) 0.0593(11) Uani 1 1 d . . .
N1 N 0.5355(4) 0.8499(3) 0.2565(3) 0.0748(14) Uani 1 1 d . . .
N2 N 0.3905(5) 0.7929(3) 0.3374(4) 0.0916(17) Uani 1 1 d . . .
N3 N 0.6228(4) 1.0130(3) 0.1023(3) 0.0657(11) Uani 1 1 d . . .
N4 N 0.5373(4) 1.0699(3) -0.0023(3) 0.0790(12) Uani 1 1 d . . .
O1 O 0.8510(4) 0.8158(3) 0.2401(3) 0.0859(13) Uani 1 1 d . . .
O2 O 0.7961(4) 0.8461(2) 0.1215(2) 0.0821(11) Uani 1 1 d . . .
O3 O 1.1413(3) 0.5580(3) 0.2851(2) 0.0793(10) Uani 1 1 d . . .
O4 O 1.2610(4) 0.5128(3) 0.1885(2) 0.0964(14) Uani 1 1 d . . .

loop_
_atom_site_aniso_label
_atom_site_aniso_U_11
_atom_site_aniso_U_22
_atom_site_aniso_U_33
_atom_site_aniso_U_23
_atom_site_aniso_U_13
_atom_site_aniso_U_12
Cd1 0.05147(18) 0.0580(2) 0.0763(2) -0.01784(18) 0.00430(19) -0.00133(18)
C1 0.053(3) 0.042(3) 0.111(5) -0.005(3) 0.005(3) -0.007(2)
C2 0.084(4) 0.061(4) 0.193(9) -0.054(4) 0.037(5) -0.014(3)
C3 0.090(4) 0.052(3) 0.191(8) -0.037(5) 0.030(6) -0.007(3)
C4 0.049(2) 0.045(3) 0.071(3) -0.008(2) 0.009(2) -0.004(2)
C5 0.103(5) 0.074(4) 0.112(6) -0.021(4) -0.028(4) 0.014(4)
C6 0.131(6) 0.098(6) 0.088(5) -0.029(4) -0.019(4) -0.003(5)
C7 0.097(5) 0.070(4) 0.119(6) -0.044(4) 0.037(4) -0.008(4)
C8 0.114(5) 0.057(4) 0.153(7) -0.017(4) -0.019(5) 0.031(4)
C9 0.110(5) 0.062(4) 0.113(5) -0.027(3) -0.049(4) 0.018(3)
C10 0.065(3) 0.073(4) 0.078(4) -0.018(3) -0.009(3) 0.010(3)
C11 0.061(3) 0.061(3) 0.098(4) -0.009(3) -0.004(3) 0.008(3)
C12 0.079(4) 0.063(4) 0.094(4) -0.010(3) 0.005(3) 0.004(3)
C13 0.051(3) 0.097(5) 0.077(4) -0.025(3) -0.012(3) 0.011(3)
C14 0.070(4) 0.107(5) 0.093(5) -0.039(4) -0.002(3) -0.015(4)
C15 0.069(4) 0.152(7) 0.097(5) -0.037(5) 0.001(4) -0.041(4)
C16 0.062(4) 0.180(10) 0.100(6) -0.028(6) -0.007(4) -0.012(6)
C17 0.064(4) 0.161(8) 0.106(6) -0.028(5) -0.018(4) 0.030(5)
C18 0.070(4) 0.127(5) 0.106(5) -0.008(5) -0.011(3) 0.030(5)
C19 0.095(5) 0.063(4) 0.113(5) 0.014(3) 0.018(5) -0.005(4)
C20 0.081(5) 0.100(5) 0.149(7) -0.037(5) 0.015(4) 0.004(4)
C21 0.097(5) 0.097(5) 0.149(7) -0.025(5) 0.031(5) -0.003(5)
C22 0.098(5) 0.092(5) 0.100(5) 0.002(4) 0.019(4) 0.017(4)
C23 0.048(2) 0.034(2) 0.060(3) -0.0044(19) -0.002(2) 0.0025(19)
C24 0.052(2) 0.047(3) 0.058(3) 0.002(2) 0.001(2) -0.004(2)
C25 0.048(3) 0.045(3) 0.062(3) 0.002(2) -0.001(2) 0.000(2)
C26 0.065(3) 0.044(3) 0.066(3) -0.002(2) 0.013(2) 0.007(2)
C27 0.083(4) 0.058(3) 0.062(3) 0.000(3) 0.014(3) 0.007(3)
C28 0.070(3) 0.043(3) 0.066(4) 0.006(2) -0.006(3) 0.008(2)
C29 0.046(2) 0.051(3) 0.071(4) -0.006(3) 0.001(3) 0.000(2)
C30 0.054(2) 0.047(2) 0.076(3) 0.008(3) -0.006(3) 0.001(2)
N1 0.058(3) 0.055(3) 0.112(4) -0.029(2) 0.019(3) -0.008(2)
N2 0.073(3) 0.050(3) 0.152(5) -0.010(3) 0.027(3) -0.010(2)
N3 0.055(2) 0.058(3) 0.084(3) -0.017(2) 0.000(2) 0.010(2)
N4 0.075(3) 0.064(3) 0.098(4) -0.005(3) -0.018(3) 0.016(3)
O1 0.082(3) 0.094(3) 0.082(3) -0.008(2) 0.016(2) 0.035(2)
O2 0.084(3) 0.071(2) 0.091(3) -0.013(2) -0.018(3) 0.032(2)
O3 0.080(2) 0.090(3) 0.069(2) 0.019(2) -0.004(2) 0.016(2)
O4 0.107(3) 0.086(3) 0.096(3) 0.031(2) 0.023(2) 0.047(2)

loop_
_atom_type_symbol
_atom_type_description
_atom_type_scat_dispersion_real
_atom_type_scat_dispersion_imag
_atom_type_scat_source
C C 0.0033 0.0016 'International Tables Vol C Tables 4.2.6.8 and 6.1.1.4'
H H 0.0000 0.0000 'International Tables Vol C Tables 4.2.6.8 and 6.1.1.4'
N N 0.0061 0.0033 'International Tables Vol C Tables 4.2.6.8 and 6.1.1.4'
O O 0.0106 0.0060 'International Tables Vol C Tables 4.2.6.8 and 6.1.1.4'
Cd Cd -0.8075 1.2024 'International Tables Vol C Tables 4.2.6.8 and 6.1.1.4'

loop_
_geom_angle_atom_site_label_1
_geom_angle_atom_site_label_2
_geom_angle_atom_site_label_3
_geom_angle
_geom_angle_site_symmetry_1
_geom_angle_site_symmetry_3
_geom_angle_publ_flag
O4 Cd1 N1 99.09(16) 4_755 . ?
O4 Cd1 O2 138.14(16) 4_755 . ?
N1 Cd1 O2 104.22(16) . . ?
O4 Cd1 N3 115.04(17) 4_755 . ?
N1 Cd1 N3 112.53(18) . . ?
O2 Cd1 N3 87.31(14) . . ?
O4 Cd1 O1 93.56(17) 4_755 . ?
N1 Cd1 O1 87.98(15) . . ?
O2 Cd1 O1 53.68(14) . . ?
N3 Cd1 O1 140.06(15) . . ?
O4 Cd1 O3 53.73(13) 4_755 4_755 ?
N1 Cd1 O3 152.77(14) . 4_755 ?
O2 Cd1 O3 99.13(14) . 4_755 ?
N3 Cd1 O3 82.10(14) . 4_755 ?
O1 Cd1 O3 94.80(13) . 4_755 ?
N1 C1 N2 111.9(4) . . ?
N1 C1 C4 126.9(4) . . ?
N2 C1 C4 121.1(5) . . ?
C3 C2 N1 109.2(6) . . ?
C3 C2 H2 125.4 . . ?
N1 C2 H2 125.4 . . ?
C2 C3 N2 106.5(5) . . ?
C2 C3 H3 126.7 . . ?
N2 C3 H3 126.7 . . ?
C5 C4 C9 118.5(5) . . ?
C5 C4 C1 122.1(5) . . ?
C9 C4 C1 119.3(5) . . ?
C4 C5 C6 122.0(6) . . ?
C4 C5 H5 119.0 . . ?
C6 C5 H5 119.0 . . ?
C5 C6 C7 120.5(7) . . ?
C5 C6 H6 119.7 . . ?
C7 C6 H6 119.7 . . ?
C8 C7 C6 118.6(6) . . ?
C8 C7 H7 120.7 . . ?
C6 C7 H7 120.7 . . ?
C7 C8 C9 120.9(6) . . ?
C7 C8 H8 119.6 . . ?
C9 C8 H8 119.6 . . ?
C4 C9 C8 119.3(6) . . ?
C4 C9 H9 120.3 . . ?
C8 C9 H9 120.3 . . ?
N3 C10 N4 108.6(5) . . ?
N3 C10 C13 125.5(6) . . ?
N4 C10 C13 125.9(5) . . ?
C12 C11 N3 110.1(5) . . ?
C12 C11 H11 124.9 . . ?
N3 C11 H11 124.9 . . ?
C11 C12 N4 106.1(5) . . ?
C11 C12 H12 127.0 . . ?
N4 C12 H12 127.0 . . ?
C18 C13 C14 118.4(6) . . ?
C18 C13 C10 119.8(6) . . ?
C14 C13 C10 121.7(5) . . ?
C15 C14 C13 122.0(7) . . ?
C15 C14 H14 119.0 . . ?
C13 C14 H14 119.0 . . ?
C14 C15 C16 118.6(8) . . ?
C14 C15 H15 120.7 . . ?
C16 C15 H15 120.7 . . ?
C17 C16 C15 121.0(7) . . ?
C17 C16 H16 119.5 . . ?
C15 C16 H16 119.5 . . ?
C16 C17 C18 120.5(8) . . ?
C16 C17 H17 119.8 . . ?
C18 C17 H17 119.8 . . ?
C13 C18 C17 119.4(8) . . ?
C13 C18 H18 120.3 . . ?
C17 C18 H18 120.3 . . ?
N2 C19 C20 110.4(6) . . ?
N2 C19 H19A 109.6 . . ?
C20 C19 H19A 109.6 . . ?
N2 C19 H19B 109.6 . . ?
C20 C19 H19B 109.6 . . ?
H19A C19 H19B 108.1 . . ?
C19 C20 C21 109.6(6) . . ?
C19 C20 H20A 109.7 . . ?
C21 C20 H20A 109.7 . . ?
C19 C20 H20B 109.7 . . ?
C21 C20 H20B 109.7 . . ?
H20A C20 H20B 108.2 . . ?
C20 C21 C22 109.9(6) . . ?
C20 C21 H21A 109.7 . . ?
C22 C21 H21A 109.7 . . ?
C20 C21 H21B 109.7 . . ?
C22 C21 H21B 109.7 . . ?
H21A C21 H21B 108.2 . . ?
N4 C22 C21 110.7(6) 2_575 . ?
N4 C22 H22A 109.5 2_575 . ?
C21 C22 H22A 109.5 . . ?
N4 C22 H22B 109.5 2_575 . ?
C21 C22 H22B 109.5 . . ?
H22A C22 H22B 108.1 . . ?
C28 C23 C24 119.0(4) . . ?
C28 C23 C29 120.5(4) . . ?
C24 C23 C29 120.5(4) . . ?
C25 C24 C23 120.5(4) . . ?
C25 C24 H24 119.8 . . ?
C23 C24 H24 119.8 . . ?
C26 C25 C24 119.3(4) . . ?
C26 C25 C30 120.6(4) . . ?
C24 C25 C30 120.2(4) . . ?
C25 C26 C27 121.8(5) . . ?
C25 C26 H26 119.1 . . ?
C27 C26 H26 119.1 . . ?
C26 C27 C28 118.8(5) . . ?
C26 C27 H27 120.6 . . ?
C28 C27 H27 120.6 . . ?
C23 C28 C27 120.4(5) . . ?
C23 C28 H28 119.8 . . ?
C27 C28 H28 119.8 . . ?
O2 C29 O1 121.4(5) . . ?
O2 C29 C23 118.7(5) . . ?
O1 C29 C23 119.9(5) . . ?
O2 C29 Cd1 55.0(3) . . ?
O1 C29 Cd1 66.5(3) . . ?
C23 C29 Cd1 172.4(4) . . ?
O3 C30 O4 123.2(5) . . ?
O3 C30 C25 119.7(4) . . ?
O4 C30 C25 117.1(5) . . ?
O3 C30 Cd1 69.5(3) . 4_745 ?
O4 C30 Cd1 53.8(3) . 4_745 ?
C25 C30 Cd1 170.7(4) . 4_745 ?
C1 N1 C2 105.6(5) . . ?
C1 N1 Cd1 129.6(3) . . ?
C2 N1 Cd1 123.8(4) . . ?
C1 N2 C3 106.8(5) . . ?
C1 N2 C19 126.3(5) . . ?
C3 N2 C19 126.9(5) . . ?
C10 N3 C11 106.5(5) . . ?
C10 N3 Cd1 137.6(4) . . ?
C11 N3 Cd1 115.1(3) . . ?
C10 N4 C12 108.7(5) . . ?
C10 N4 C22 126.6(5) . 2_574 ?
C12 N4 C22 124.5(6) . 2_574 ?
C29 O1 Cd1 86.5(3) . . ?
C29 O2 Cd1 98.4(3) . . ?
C30 O3 Cd1 83.6(3) . 4_745 ?
C30 O4 Cd1 99.4(3) . 4_745 ?

loop_
_geom_bond_atom_site_label_1
_geom_bond_atom_site_label_2
_geom_bond_distance
_geom_bond_site_symmetry_2
_geom_bond_publ_flag
Cd1 O4 2.229(4) 4_755 ?
Cd1 N1 2.244(5) . ?
Cd1 O2 2.271(4) . ?
Cd1 N3 2.285(5) . ?
Cd1 O1 2.520(4) . ?
Cd1 O3 2.569(3) 4_755 ?
C1 N1 1.329(7) . ?
C1 N2 1.359(6) . ?
C1 C4 1.472(7) . ?
C2 C3 1.378(9) . ?
C2 N1 1.392(7) . ?
C2 H2 0.9300 . ?
C3 N2 1.382(8) . ?
C3 H3 0.9300 . ?
C4 C5 1.331(7) . ?
C4 C9 1.390(6) . ?
C5 C6 1.343(9) . ?
C5 H5 0.9300 . ?
C6 C7 1.367(10) . ?
C6 H6 0.9300 . ?
C7 C8 1.350(9) . ?
C7 H7 0.9300 . ?
C8 C9 1.370(8) . ?
C8 H8 0.9300 . ?
C9 H9 0.9300 . ?
C10 N3 1.341(7) . ?
C10 N4 1.359(7) . ?
C10 C13 1.493(8) . ?
C11 C12 1.347(8) . ?
C11 N3 1.364(7) . ?
C11 H11 0.9300 . ?
C12 N4 1.359(7) . ?
C12 H12 0.9300 . ?
C13 C18 1.379(8) . ?
C13 C14 1.393(9) . ?
C14 C15 1.360(8) . ?
C14 H14 0.9300 . ?
C15 C16 1.375(11) . ?
C15 H15 0.9300 . ?
C16 C17 1.356(11) . ?
C16 H16 0.9300 . ?
C17 C18 1.393(10) . ?
C17 H17 0.9300 . ?
C18 H18 0.9300 . ?
C19 N2 1.450(8) . ?
C19 C20 1.476(9) . ?
C19 H19A 0.9700 . ?
C19 H19B 0.9700 . ?
C20 C21 1.529(9) . ?
C20 H20A 0.9700 . ?
C20 H20B 0.9700 . ?
C21 C22 1.550(9) . ?
C21 H21A 0.9700 . ?
C21 H21B 0.9700 . ?
C22 N4 1.468(7) 2_575 ?
C22 H22A 0.9700 . ?
C22 H22B 0.9700 . ?
C23 C28 1.384(7) . ?
C23 C24 1.394(6) . ?
C23 C29 1.487(7) . ?
C24 C25 1.386(6) . ?
C24 H24 0.9300 . ?
C25 C26 1.360(6) . ?
C25 C30 1.510(6) . ?
C26 C27 1.377(7) . ?
C26 H26 0.9300 . ?
C27 C28 1.394(7) . ?
C27 H27 0.9300 . ?
C28 H28 0.9300 . ?
C29 O2 1.243(6) . ?
C29 O1 1.250(6) . ?
C30 O3 1.242(6) . ?
C30 O4 1.246(6) . ?
C30 Cd1 2.726(4) 4_745 ?
N4 C22 1.468(7) 2_574 ?
O3 Cd1 2.569(3) 4_745 ?
O4 Cd1 2.229(4) 4_745 ?

loop_
_geom_torsion_atom_site_label_1
_geom_torsion_atom_site_label_2
_geom_torsion_atom_site_label_3
_geom_torsion_atom_site_label_4
_geom_torsion
_geom_torsion_site_symmetry_1
_geom_torsion_site_symmetry_2
_geom_torsion_site_symmetry_3
_geom_torsion_site_symmetry_4
_geom_torsion_publ_flag
N1 C2 C3 N2 -0.5(9) . . . . ?
N1 C1 C4 C5 -98.3(7) . . . . ?
N2 C1 C4 C5 82.6(7) . . . . ?
N1 C1 C4 C9 85.0(7) . . . . ?
N2 C1 C4 C9 -94.1(7) . . . . ?
C9 C4 C5 C6 -0.3(10) . . . . ?
C1 C4 C5 C6 -177.0(6) . . . . ?
C4 C5 C6 C7 3.7(12) . . . . ?
C5 C6 C7 C8 -4.1(11) . . . . ?
C6 C7 C8 C9 1.0(12) . . . . ?
C5 C4 C9 C8 -2.8(10) . . . . ?
C1 C4 C9 C8 174.0(6) . . . . ?
C7 C8 C9 C4 2.4(12) . . . . ?
N3 C11 C12 N4 0.4(6) . . . . ?
N3 C10 C13 C18 119.9(7) . . . . ?
N4 C10 C13 C18 -62.1(8) . . . . ?
N3 C10 C13 C14 -56.5(8) . . . . ?
N4 C10 C13 C14 121.5(7) . . . . ?
C18 C13 C14 C15 1.7(9) . . . . ?
C10 C13 C14 C15 178.1(6) . . . . ?
C13 C14 C15 C16 -1.9(10) . . . . ?
C14 C15 C16 C17 1.3(11) . . . . ?
C15 C16 C17 C18 -0.6(12) . . . . ?
C14 C13 C18 C17 -0.9(9) . . . . ?
C10 C13 C18 C17 -177.4(6) . . . . ?
C16 C17 C18 C13 0.4(11) . . . . ?
N2 C19 C20 C21 -162.7(6) . . . . ?
C19 C20 C21 C22 79.7(8) . . . . ?
C20 C21 C22 N4 -178.4(6) . . . 2_575 ?
C28 C23 C24 C25 0.9(6) . . . . ?
C29 C23 C24 C25 -176.7(4) . . . . ?
C23 C24 C25 C26 1.7(7) . . . . ?
C23 C24 C25 C30 -178.3(4) . . . . ?
C24 C25 C26 C27 -3.5(7) . . . . ?
C30 C25 C26 C27 176.5(4) . . . . ?
C25 C26 C27 C28 2.7(8) . . . . ?
C24 C23 C28 C27 -1.7(7) . . . . ?
C29 C23 C28 C27 175.8(4) . . . . ?
C26 C27 C28 C23 0.0(7) . . . . ?
C28 C23 C29 O2 11.8(7) . . . . ?
C24 C23 C29 O2 -170.7(4) . . . . ?
C28 C23 C29 O1 -165.9(5) . . . . ?
C24 C23 C29 O1 11.5(7) . . . . ?
O4 Cd1 C29 O2 -148.8(3) 4_755 . . . ?
N1 Cd1 C29 O2 107.1(3) . . . . ?
N3 Cd1 C29 O2 -11.5(4) . . . . ?
O1 Cd1 C29 O2 177.6(6) . . . . ?
O3 Cd1 C29 O2 -96.0(3) 4_755 . . . ?
C30 Cd1 C29 O2 -121.0(3) 4_755 . . . ?
O4 Cd1 C29 O1 33.5(4) 4_755 . . . ?
N1 Cd1 C29 O1 -70.6(3) . . . . ?
O2 Cd1 C29 O1 -177.6(6) . . . . ?
N3 Cd1 C29 O1 170.9(3) . . . . ?
O3 Cd1 C29 O1 86.4(3) 4_755 . . . ?
C30 Cd1 C29 O1 61.3(4) 4_755 . . . ?
C26 C25 C30 O3 -178.0(4) . . . . ?
C24 C25 C30 O3 2.0(7) . . . . ?
C26 C25 C30 O4 0.7(7) . . . . ?
C24 C25 C30 O4 -179.2(4) . . . . ?
N2 C1 N1 C2 0.3(7) . . . . ?
C4 C1 N1 C2 -178.9(6) . . . . ?
N2 C1 N1 Cd1 -168.1(4) . . . . ?
C4 C1 N1 Cd1 12.7(9) . . . . ?
C3 C2 N1 C1 0.1(9) . . . . ?
C3 C2 N1 Cd1 169.4(5) . . . . ?
O4 Cd1 N1 C1 27.6(5) 4_755 . . . ?
O2 Cd1 N1 C1 172.5(5) . . . . ?
N3 Cd1 N1 C1 -94.5(5) . . . . ?
O1 Cd1 N1 C1 120.8(5) . . . . ?
O3 Cd1 N1 C1 24.3(7) 4_755 . . . ?
C30 Cd1 N1 C1 26.7(6) 4_755 . . . ?
C29 Cd1 N1 C1 146.3(5) . . . . ?
O4 Cd1 N1 C2 -139.0(6) 4_755 . . . ?
O2 Cd1 N1 C2 5.9(6) . . . . ?
N3 Cd1 N1 C2 99.0(6) . . . . ?
O1 Cd1 N1 C2 -45.7(6) . . . . ?
O3 Cd1 N1 C2 -142.3(5) 4_755 . . . ?
C30 Cd1 N1 C2 -139.8(5) 4_755 . . . ?
C29 Cd1 N1 C2 -20.3(6) . . . . ?
N1 C1 N2 C3 -0.6(7) . . . . ?
C4 C1 N2 C3 178.6(6) . . . . ?
N1 C1 N2 C19 -178.5(6) . . . . ?
C4 C1 N2 C19 0.7(9) . . . . ?
C2 C3 N2 C1 0.6(8) . . . . ?
C2 C3 N2 C19 178.5(7) . . . . ?
C20 C19 N2 C1 101.1(7) . . . . ?
C20 C19 N2 C3 -76.4(9) . . . . ?
N4 C10 N3 C11 -0.1(6) . . . . ?
C13 C10 N3 C11 178.2(5) . . . . ?
N4 C10 N3 Cd1 -169.3(4) . . . . ?
C13 C10 N3 Cd1 9.0(9) . . . . ?
C12 C11 N3 C10 -0.1(6) . . . . ?
C12 C11 N3 Cd1 171.8(3) . . . . ?
O4 Cd1 N3 C10 -105.3(5) 4_755 . . . ?
N1 Cd1 N3 C10 7.2(6) . . . . ?
O2 Cd1 N3 C10 111.4(5) . . . . ?
O1 Cd1 N3 C10 123.0(5) . . . . ?
O3 Cd1 N3 C10 -148.9(5) 4_755 . . . ?
C30 Cd1 N3 C10 -128.2(5) 4_755 . . . ?
C29 Cd1 N3 C10 116.6(5) . . . . ?
O4 Cd1 N3 C11 86.2(4) 4_755 . . . ?
N1 Cd1 N3 C11 -161.3(3) . . . . ?
O2 Cd1 N3 C11 -57.1(4) . . . . ?
O1 Cd1 N3 C11 -45.5(5) . . . . ?
O3 Cd1 N3 C11 42.6(3) 4_755 . . . ?
C30 Cd1 N3 C11 63.3(4) 4_755 . . . ?
C29 Cd1 N3 C11 -51.9(4) . . . . ?
N3 C10 N4 C12 0.4(7) . . . . ?
C13 C10 N4 C12 -178.0(5) . . . . ?
N3 C10 N4 C22 174.6(5) . . . 2_574 ?
C13 C10 N4 C22 -3.7(9) . . . 2_574 ?
C11 C12 N4 C10 -0.4(6) . . . . ?
C11 C12 N4 C22 -174.8(5) . . . 2_574 ?
O2 C29 O1 Cd1 -2.3(5) . . . . ?
C23 C29 O1 Cd1 175.4(4) . . . . ?
O4 Cd1 O1 C29 -150.4(3) 4_755 . . . ?
N1 Cd1 O1 C29 110.7(3) . . . . ?
O2 Cd1 O1 C29 1.3(3) . . . . ?
N3 Cd1 O1 C29 -13.1(5) . . . . ?
O3 Cd1 O1 C29 -96.5(3) 4_755 . . . ?
C30 Cd1 O1 C29 -123.5(3) 4_755 . . . ?
O1 C29 O2 Cd1 2.6(6) . . . . ?
C23 C29 O2 Cd1 -175.1(4) . . . . ?
O4 Cd1 O2 C29 43.8(4) 4_755 . . . ?
N1 Cd1 O2 C29 -78.0(3) . . . . ?
N3 Cd1 O2 C29 169.5(3) . . . . ?
O1 Cd1 O2 C29 -1.3(3) . . . . ?
O3 Cd1 O2 C29 87.9(3) 4_755 . . . ?
C30 Cd1 O2 C29 70.2(4) 4_755 . . . ?
O4 C30 O3 Cd1 -0.6(5) . . . 4_745 ?
C25 C30 O3 Cd1 178.1(4) . . . 4_745 ?
O3 C30 O4 Cd1 0.8(6) . . . 4_745 ?
C25 C30 O4 Cd1 -178.0(3) . . . 4_745 ?
